data_2019871
loop_
_publ_author_name
'Bojarska, Joanna'
'Maniukiewicz, Waldemar'
'Fruzi\'nski, Andrzej'
'Siero\'n, Les\/law'
'Remko, Milan'

_publ_section_title
;
 Captopril and its dimer captopril disulfide: comparative structural and
 conformational studies
;
_journal_coeditor_code WQ3085
_journal_issue 3
_journal_name_full 'Acta Crystallographica Section C'
_journal_page_first
;
;
_journal_paper_doi 10.1107/S2053229615002582
_journal_volume 71
_journal_year 2015
_chemical_formula_iupac 'C18 H28 N2 O6 S2'
_chemical_formula_moiety 'C18 H28 N2 O6 S2'
_chemical_formula_sum 'C18 H28 N2 O6 S2'
_chemical_formula_weight 432.54
_chemical_name_common 'captopril disulfide'
_chemical_name_systematic 1,1'-{Disulfanediylbis[(2<i>S</i>)-2-methyl-1-oxopropane-3,1-diyl]}bis-<i>L</i>-proline
_space_group_crystal_system monoclinic
_space_group_IT_number 4
_space_group_name_Hall 'P 2yb'
_space_group_name_H-M_alt 'P 1 21 1'
_symmetry_space_group_name_Hall 'P 2yb'
_symmetry_space_group_name_H-M 'P 1 21 1'
_atom_sites_solution_hydrogens geom
_cell_angle_alpha 90
_cell_angle_beta 91.925(2)
_cell_angle_gamma 90
_cell_formula_units_Z 2
_cell_length_a 6.6678(4)
_cell_length_b 11.0680(6)
_cell_length_c 14.4219(8)
_cell_measurement_reflns_used 9957
_cell_measurement_temperature 100(2)
_cell_measurement_theta_max 68.40
_cell_measurement_theta_min 3.07
_cell_volume 1063.72(10)
_computing_cell_refinement
;
SAINT-Plus (Bruker, 2008)
;
_computing_data_collection
;
APEX2 (Bruker, 2005)
;
_computing_data_reduction
;
SAINT-Plus (Bruker, 2008)
;
_computing_molecular_graphics
;
Mercury (Macrae <i>et al.</i>, 2008)
;
_computing_publication_material
;
SHELXL2013 (Sheldrick, 2015)
;
_computing_structure_refinement
;
SHELXL2013 (Sheldrick, 2015)
;
_computing_structure_solution
;
SHELXS97 (Sheldrick, 2008)
;
_diffrn_ambient_temperature 100(2)
_diffrn_measured_fraction_theta_full 0.999
_diffrn_measured_fraction_theta_max 0.996
_diffrn_measurement_device_type 'Bruker SMART APEXII CCD area-detector'
_diffrn_measurement_method \w
_diffrn_radiation_monochromator graphite
_diffrn_radiation_source '30W microsource with MonoCap capillary'
_diffrn_radiation_type CuK\a
_diffrn_radiation_wavelength 1.54178
_diffrn_reflns_av_R_equivalents 0.0193
_diffrn_reflns_limit_h_max 8
_diffrn_reflns_limit_h_min -8
_diffrn_reflns_limit_k_max 13
_diffrn_reflns_limit_k_min -12
_diffrn_reflns_limit_l_max 17
_diffrn_reflns_limit_l_min -17
_diffrn_reflns_number 11298
_diffrn_reflns_theta_full 67.679
_diffrn_reflns_theta_max 68.391
_diffrn_reflns_theta_min 3.066
_exptl_absorpt_coefficient_mu 2.585
_exptl_absorpt_correction_T_max 0.753
_exptl_absorpt_correction_T_min 0.622
_exptl_absorpt_correction_type multi-scan
_exptl_absorpt_process_details
;
(SADABS; Sheldrick, 2003)
;
_exptl_crystal_colour colourless
_exptl_crystal_density_diffrn 1.350
_exptl_crystal_description plate
_exptl_crystal_F_000 460
_exptl_crystal_size_max 0.25
_exptl_crystal_size_mid 0.20
_exptl_crystal_size_min 0.15
_refine_diff_density_max 0.439
_refine_diff_density_min -0.246
_refine_ls_abs_structure_details
;
Flack <i>x</i> parameter determined using 1578 quotients
[(I+)-(I-)]/[(I+)+(I-)] (Parsons <i>et al.</i>,  2013)
;
_refine_ls_abs_structure_Flack 0.007(8)
_refine_ls_extinction_method none
_refine_ls_goodness_of_fit_ref 1.042
_refine_ls_hydrogen_treatment constr
_refine_ls_matrix_type full
_refine_ls_number_parameters 255
_refine_ls_number_reflns 3675
_refine_ls_number_restraints 1
_refine_ls_restrained_S_all 1.042
_refine_ls_R_factor_all 0.0414
_refine_ls_R_factor_gt 0.0411
_refine_ls_shift/su_max 0.000
_refine_ls_shift/su_mean 0.000
_refine_ls_structure_factor_coef Fsqd
_refine_ls_weighting_details 'w = 1/[\s^2^(Fo^2^)+(0.0580P)^2^+0.9380P] where P=(Fo^2^+2Fc^2^)/3'
_refine_ls_weighting_scheme calc
_refine_ls_wR_factor_gt 0.1051
_refine_ls_wR_factor_ref 0.1054
_reflns_number_gt 3626
_reflns_number_total 3675
_reflns_threshold_expression I>2\s(I)
_cod_data_source_file wq3085sup1.cif
_cod_data_source_block 2
_cod_database_code 2019871
_cod_database_fobs_code 2019871
_shelx_space_group_comment
;
The symmetry employed for this shelxl refinement is uniquely defined
by the following loop, which should always be used as a source of
symmetry information in preference to the above space-group names.
They are only intended as comments.
;
_shelx_estimated_absorpt_t_min 0.564
_shelx_estimated_absorpt_t_max 0.698

loop_
_space_group_symop_operation_xyz
'x, y, z'
'-x, y+1/2, -z'

loop_
_atom_site_type_symbol
_atom_site_label
_atom_site_fract_x
_atom_site_fract_y
_atom_site_fract_z
_atom_site_U_iso_or_equiv
_atom_site_adp_type
_atom_site_calc_flag
_atom_site_occupancy
S S11 0.56018(13) 0.81825(9) 0.19681(7) 0.0276(2) Uani d 1
S S1 0.31225(14) 0.75047(9) 0.25785(7) 0.0281(2) Uani d 1
O O13 0.9648(5) 0.3351(3) 0.0566(2) 0.0341(7) Uani d 1
H H13O 1.0218 0.2810 0.0263 0.041 Uiso calc 1
O O3 0.1490(6) 1.2329(4) 0.5917(2) 0.0501(9) Uani d 1
H H3O 0.0910 1.2998 0.5971 0.060 Uiso calc 1
O O12 1.2691(6) 0.3606(5) 0.1177(4) 0.0816(17) Uani d 1
O O11 0.9102(5) 0.6451(3) 0.0364(2) 0.0306(7) Uani d 1
O O1 -0.0169(5) 0.9592(3) 0.3868(2) 0.0359(7) Uani d 1
O O2 0.1020(7) 1.2666(4) 0.4414(2) 0.0579(11) Uani d 1
N N11 0.8104(5) 0.5242(3) 0.1497(2) 0.0259(7) Uani d 1
N N1 0.2798(5) 1.0568(3) 0.3919(2) 0.0295(8) Uani d 1
C C19 1.0958(7) 0.3875(4) 0.1123(3) 0.0331(10) Uani d 1
C C18 1.0168(6) 0.4868(4) 0.1722(3) 0.0286(9) Uani d 1
H H18 1.1071 0.5587 0.1685 0.034 Uiso calc 1
C C14 0.7715(6) 0.6021(4) 0.0822(3) 0.0262(8) Uani d 1
C C12 0.5552(6) 0.6370(4) 0.0603(3) 0.0272(9) Uani d 1
H H12 0.4656 0.5906 0.1016 0.033 Uiso calc 1
C C11 0.5259(6) 0.7719(4) 0.0765(3) 0.0272(9) Uani d 1
H H11B 0.3888 0.7946 0.0545 0.033 Uiso calc 1
H H11A 0.6219 0.8171 0.0387 0.033 Uiso calc 1
C C1 0.1135(6) 0.8507(4) 0.2149(3) 0.0271(9) Uani d 1
H H1B 0.1044 0.8454 0.1463 0.033 Uiso calc 1
H H1A -0.0160 0.8227 0.2388 0.033 Uiso calc 1
C C2 0.1456(6) 0.9819(4) 0.2427(3) 0.0253(8) Uani d 1
H H2 0.2818 1.0078 0.2235 0.030 Uiso calc 1
C C4 0.1335(6) 0.9968(4) 0.3465(3) 0.0266(9) Uani d 1
C C8 0.2687(7) 1.0836(4) 0.4911(3) 0.0354(10) Uani d 1
H H8 0.1983 1.0177 0.5245 0.042 Uiso calc 1
C C9 0.1624(7) 1.2065(5) 0.5034(3) 0.0357(10) Uani d 1
C C13 0.5006(7) 0.6065(4) -0.0414(3) 0.0377(10) Uani d 1
H H13C 0.5765 0.6590 -0.0822 0.057 Uiso calc 1
H H13A 0.3566 0.6193 -0.0531 0.057 Uiso calc 1
H H13B 0.5340 0.5219 -0.0536 0.057 Uiso calc 1
C C7 0.4899(9) 1.0893(5) 0.5204(4) 0.0509(14) Uani d 1
H H7A 0.5105 1.1358 0.5786 0.061 Uiso calc 1
H H7B 0.5470 1.0073 0.5291 0.061 Uiso calc 1
C C6 0.5819(8) 1.1533(6) 0.4393(4) 0.0529(15) Uani d 1
H H6B 0.7274 1.1364 0.4373 0.063 Uiso calc 1
H H6A 0.5617 1.2418 0.4434 0.063 Uiso calc 1
C C5 0.4698(7) 1.1012(5) 0.3540(4) 0.0422(12) Uani d 1
H H5A 0.4442 1.1643 0.3063 0.051 Uiso calc 1
H H5B 0.5464 1.0344 0.3263 0.051 Uiso calc 1
C C3 -0.0124(7) 1.0631(5) 0.1942(3) 0.0380(11) Uani d 1
H H3B -0.1463 1.0405 0.2142 0.057 Uiso calc 1
H H3C -0.0061 1.0531 0.1268 0.057 Uiso calc 1
H H3A 0.0142 1.1477 0.2105 0.057 Uiso calc 1
C C15 0.6687(7) 0.4762(4) 0.2187(3) 0.0365(10) Uani d 1
H H15A 0.5564 0.4318 0.1876 0.044 Uiso calc 1
H H15B 0.6137 0.5421 0.2566 0.044 Uiso calc 1
C C16 0.7998(8) 0.3918(4) 0.2776(3) 0.0391(11) Uani d 1
H H16B 0.7971 0.3088 0.2519 0.047 Uiso calc 1
H H16A 0.7547 0.3893 0.3423 0.047 Uiso calc 1
C C17 1.0086(8) 0.4461(5) 0.2734(3) 0.0405(11) Uani d 1
H H17B 1.1134 0.3852 0.2884 0.049 Uiso calc 1
H H17A 1.0248 0.5154 0.3164 0.049 Uiso calc 1

loop_
_atom_site_aniso_label
_atom_site_aniso_U_11
_atom_site_aniso_U_22
_atom_site_aniso_U_33
_atom_site_aniso_U_12
_atom_site_aniso_U_13
_atom_site_aniso_U_23
S11 0.0237(4) 0.0279(5) 0.0311(5) 0.0034(4) -0.0017(3) -0.0063(4)
S1 0.0315(5) 0.0239(5) 0.0289(5) 0.0036(4) 0.0006(4) -0.0005(4)
O13 0.0399(16) 0.0289(17) 0.0337(15) 0.0059(13) 0.0037(12) -0.0064(13)
O3 0.071(2) 0.050(2) 0.0298(16) 0.0188(19) 0.0035(15) -0.0068(16)
O12 0.031(2) 0.098(4) 0.115(4) 0.013(2) -0.005(2) -0.069(3)
O11 0.0347(16) 0.0262(16) 0.0316(15) 0.0048(12) 0.0109(12) 0.0075(12)
O1 0.0395(17) 0.0330(17) 0.0361(17) -0.0076(13) 0.0156(13) -0.0034(13)
O2 0.092(3) 0.048(2) 0.0343(18) 0.022(2) 0.0062(18) 0.0041(17)
N11 0.0325(18) 0.0186(17) 0.0271(17) 0.0001(14) 0.0086(14) 0.0011(13)
N1 0.0343(19) 0.030(2) 0.0245(17) -0.0018(15) 0.0067(14) -0.0038(14)
C19 0.036(2) 0.029(3) 0.035(2) -0.0042(19) 0.0048(17) -0.0038(19)
C18 0.029(2) 0.026(2) 0.032(2) 0.0016(17) 0.0008(16) 0.0006(17)
C14 0.034(2) 0.019(2) 0.0263(19) 0.0015(16) 0.0020(16) -0.0063(15)
C12 0.034(2) 0.020(2) 0.0273(19) -0.0015(16) 0.0046(16) -0.0007(16)
C11 0.031(2) 0.022(2) 0.0283(19) 0.0045(16) 0.0027(15) -0.0039(16)
C1 0.0226(18) 0.031(2) 0.0273(18) 0.0038(15) -0.0029(14) -0.0047(16)
C2 0.0246(18) 0.025(2) 0.0259(19) 0.0033(16) 0.0026(14) 0.0006(17)
C4 0.030(2) 0.021(2) 0.029(2) 0.0018(16) 0.0053(16) 0.0004(16)
C8 0.049(3) 0.031(2) 0.027(2) 0.000(2) 0.0010(19) -0.0031(18)
C9 0.037(2) 0.046(3) 0.024(2) -0.004(2) 0.0043(17) -0.005(2)
C13 0.046(3) 0.031(3) 0.036(2) -0.004(2) -0.0038(19) -0.0068(19)
C7 0.061(3) 0.048(3) 0.044(3) 0.014(3) -0.013(2) -0.015(2)
C6 0.033(2) 0.068(4) 0.057(3) -0.004(2) 0.000(2) -0.030(3)
C5 0.032(2) 0.051(3) 0.044(3) -0.010(2) 0.0118(19) -0.016(2)
C3 0.040(2) 0.037(3) 0.037(2) 0.013(2) 0.0033(19) 0.009(2)
C15 0.043(3) 0.029(2) 0.039(2) 0.004(2) 0.0141(19) 0.013(2)
C16 0.055(3) 0.032(3) 0.031(2) 0.009(2) 0.014(2) 0.012(2)
C17 0.045(3) 0.043(3) 0.033(2) 0.009(2) 0.0022(19) 0.009(2)

loop_
_atom_type_symbol
_atom_type_description
_atom_type_scat_dispersion_real
_atom_type_scat_dispersion_imag
_atom_type_scat_source
C C 0.0181 0.0091 'International Tables Vol C Tables 4.2.6.8 and 6.1.1.4'
H H 0.0000 0.0000 'International Tables Vol C Tables 4.2.6.8 and 6.1.1.4'
N N 0.0311 0.0180 'International Tables Vol C Tables 4.2.6.8 and 6.1.1.4'
O O 0.0492 0.0322 'International Tables Vol C Tables 4.2.6.8 and 6.1.1.4'
S S 0.3331 0.5567 'International Tables Vol C Tables 4.2.6.8 and 6.1.1.4'

loop_
_geom_angle_atom_site_label_1
_geom_angle_atom_site_label_2
_geom_angle_atom_site_label_3
_geom_angle
C11 S11 S1 103.32(14)
C1 S1 S11 102.70(15)
C14 N11 C18 120.6(3)
C14 N11 C15 127.7(4)
C18 N11 C15 111.3(3)
C4 N1 C8 121.3(4)
C4 N1 C5 127.2(4)
C8 N1 C5 111.4(4)
O12 C19 O13 123.8(4)
O12 C19 C18 120.2(4)
O13 C19 C18 116.1(4)
N11 C18 C19 115.1(4)
N11 C18 C17 103.4(3)
C19 C18 C17 110.9(4)
O11 C14 N11 120.6(4)
O11 C14 C12 120.6(4)
N11 C14 C12 118.8(4)
C14 C12 C11 110.1(3)
C14 C12 C13 109.6(3)
C11 C12 C13 109.5(3)
C12 C11 S11 114.2(3)
C2 C1 S1 113.4(3)
C4 C2 C1 110.8(3)
C4 C2 C3 109.2(3)
C1 C2 C3 110.5(4)
O1 C4 N1 121.6(4)
O1 C4 C2 119.7(4)
N1 C4 C2 118.6(4)
N1 C8 C7 101.5(4)
N1 C8 C9 109.2(4)
C7 C8 C9 112.1(4)
O2 C9 O3 125.4(5)
O2 C9 C8 123.9(4)
O3 C9 C8 110.7(4)
C6 C7 C8 102.6(4)
C7 C6 C5 104.2(4)
N1 C5 C6 103.2(4)
N11 C15 C16 103.1(4)
C15 C16 C17 104.2(4)
C16 C17 C18 102.6(4)

loop_
_geom_bond_atom_site_label_1
_geom_bond_atom_site_label_2
_geom_bond_distance
S11 C11 1.816(4)
S11 S1 2.0417(14)
S1 C1 1.821(4)
O13 C19 1.303(5)
O3 C9 1.314(5)
O12 C19 1.194(6)
O11 C14 1.248(5)
O1 C4 1.248(5)
O2 C9 1.175(6)
N11 C14 1.320(5)
N11 C18 1.463(5)
N11 C15 1.493(5)
N1 C4 1.334(6)
N1 C8 1.466(5)
N1 C5 1.480(6)
C19 C18 1.504(6)
C18 C17 1.529(6)
C14 C12 1.516(6)
C12 C11 1.526(6)
C12 C13 1.536(6)
C1 C2 1.520(6)
C2 C4 1.510(5)
C2 C3 1.536(6)
C8 C7 1.522(7)
C8 C9 1.546(7)
C7 C6 1.515(9)
C6 C5 1.531(7)
C15 C16 1.520(6)
C16 C17 1.519(7)

loop_
_geom_hbond_atom_site_label_D
_geom_hbond_atom_site_label_H
_geom_hbond_atom_site_label_A
_geom_hbond_site_symmetry_A
_geom_hbond_distance_DH
_geom_hbond_distance_HA
_geom_hbond_distance_DA
_geom_hbond_angle_DHA
_geom_hbond_publ_flag
O1 H1 N1 4_564 0.82 2.36 3.162(3) 165 no
O3 H3O O1 2_556 0.84 1.85 2.677(5) 168 yes
O13 H13O O11 2_745 0.84 1.82 2.644(5) 167 yes
C1 H1A S11 1_455 0.99 2.87 3.707(4) 143 yes
C2 H2 S11 . 1.00 2.84 3.389(4) 115 no
C11 H11A O12 2_755 0.99 2.44 3.307(7) 146 yes
C13 H13C O12 2_755 0.98 2.52 3.405(7) 151 yes
C15 H15A O12 1_455 0.99 2.28 3.255(7) 170 yes
C17 H17B O2 1_645 0.99 2.57 3.179(6) 120 no
C18 H18 S1 1_655 1.00 2.81 3.709(4) 149 yes

loop_
_geom_torsion_atom_site_label_1
_geom_torsion_atom_site_label_2
_geom_torsion_atom_site_label_3
_geom_torsion_atom_site_label_4
_geom_torsion
C14 N11 C18 C19 -82.7(5)
C15 N11 C18 C19 104.4(4)
C14 N11 C18 C17 156.2(4)
C15 N11 C18 C17 -16.7(5)
O12 C19 C18 N11 171.0(5)
O13 C19 C18 N11 -9.2(5)
O12 C19 C18 C17 -72.1(6)
O13 C19 C18 C17 107.7(4)
C18 N11 C14 O11 0.0(6)
C15 N11 C14 O11 171.5(4)
C18 N11 C14 C12 179.2(3)
C15 N11 C14 C12 -9.3(6)
O11 C14 C12 C11 -63.1(5)
N11 C14 C12 C11 117.8(4)
O11 C14 C12 C13 57.5(5)
N11 C14 C12 C13 -121.7(4)
C14 C12 C11 S11 -65.4(4)
C13 C12 C11 S11 174.0(3)
S1 S11 C11 C12 -71.7(3)
S11 S1 C1 C2 -61.0(3)
S1 C1 C2 C4 -66.0(4)
S1 C1 C2 C3 172.9(3)
C8 N1 C4 O1 -1.3(6)
C5 N1 C4 O1 176.9(4)
C8 N1 C4 C2 174.6(4)
C5 N1 C4 C2 -7.2(7)
C1 C2 C4 O1 -53.8(5)
C3 C2 C4 O1 68.2(5)
C1 C2 C4 N1 130.2(4)
C3 C2 C4 N1 -107.9(4)
C4 N1 C8 C7 152.1(4)
C5 N1 C8 C7 -26.4(5)
C4 N1 C8 C9 -89.5(5)
C5 N1 C8 C9 92.1(5)
N1 C8 C9 O2 0.0(7)
C7 C8 C9 O2 111.6(6)
N1 C8 C9 O3 179.7(4)
C7 C8 C9 O3 -68.7(5)
N1 C8 C7 C6 39.5(5)
C9 C8 C7 C6 -76.8(5)
C8 C7 C6 C5 -39.1(5)
C4 N1 C5 C6 -175.8(5)
C8 N1 C5 C6 2.5(6)
C7 C6 C5 N1 22.8(6)
C14 N11 C15 C16 -179.9(4)
C18 N11 C15 C16 -7.7(5)
N11 C15 C16 C17 29.2(5)
C15 C16 C17 C18 -39.6(5)
N11 C18 C17 C16 34.2(4)
C19 C18 C17 C16 -89.7(4)
